data_4507182
loop_
_publ_author_name
'Bia\/lo\'nska, Agata'
'Ciunik, Zbigniew'

_publ_section_title
;
 Why Is the Resolution of Certain Racemic Modifications Inefficient?
 Formation of Diastereomeric Double Salts of Brucinium
;
_journal_issue 1
_journal_name_full 'Crystal Growth &amp; Design'
_journal_page_first 111
_journal_paper_doi 10.1021/cg3012469
_journal_volume 13
_journal_year 2013
_chemical_absolute_configuration rm
_chemical_formula_moiety
;
C23 H27 N2 O4, C10 H8 N3 O7, 0.83(C H4 O), 2.17(H2 O)
;
_chemical_formula_sum 'C33.84 H42.67 N5 O14'
_chemical_formula_weight 743.45
_chemical_melting_point 409
_chemical_name_common
; 
brucinium N-(3,5-dinitrobenzoyl)-D-alaninate methanol 0.83-solvate 2.17-hydrate
;
_chemical_name_systematic
; 
 ? 
;
_space_group_IT_number 4
_symmetry_cell_setting monoclinic
_symmetry_space_group_name_Hall 'P 2yb'
_symmetry_space_group_name_H-M 'P 1 21 1'
_atom_sites_solution_hydrogens geom
_atom_sites_solution_primary direct
_atom_sites_solution_secondary difmap
_audit_creation_method SHELXL-97
_cell_angle_alpha 90.00
_cell_angle_beta 92.74(3)
_cell_angle_gamma 90.00
_cell_formula_units_Z 4
_cell_length_a 8.713(2)
_cell_length_b 12.556(3)
_cell_length_c 32.959(6)
_cell_measurement_reflns_used 2157
_cell_measurement_temperature 100(2)
_cell_measurement_theta_max 28.72
_cell_measurement_theta_min 2.83
_cell_volume 3601.6(14)
_computing_cell_refinement
;
CrysAlis RED, Oxford Diffraction Ltd.,
Version 1.171.31.8 (release 12-01-2007 CrysAlis171 .NET)
(compiled Jan 12 2007,17:49:11)
;
_computing_data_collection
;
CrysAlis CCD, Oxford Diffraction Ltd.,
Version 1.171.31.8 (release 12-01-2007 CrysAlis171 .NET)
(compiled Jan 12 2007,17:49:11)
;
_computing_data_reduction
;
CrysAlis RED, Oxford Diffraction Ltd.,
Version 1.171.31.8 (release 12-01-2007 CrysAlis171 .NET)
(compiled Jan 12 2007,17:49:11)
;
_computing_structure_refinement
;
SHELXL-97 (Sheldrick, G. M. (2008). <i>Acta Cryst.</i> <b>A64</b>, 112-122.)
;
_computing_structure_solution
;
SIR2004. (Burla, M. C., Caliandro, R., Camalli, M., Carrozzini, B.,
Cascarano, G. L., De Caro, L., Giacovazzo, C., Polidori G., 
Spagna, R. (2005). <I>J. Appl. Cryst.</i> <B>38</B>, 381&#x0096;388.)
;
_diffrn_ambient_temperature 100(2)
_diffrn_measured_fraction_theta_full 0.998
_diffrn_measured_fraction_theta_max 0.998
_diffrn_measurement_device_type 'Kuma KM4CCD'
_diffrn_measurement_method '\w scan'
_diffrn_radiation_monochromator graphite
_diffrn_radiation_source 'fine-focus sealed tube'
_diffrn_radiation_type MoK\a
_diffrn_radiation_wavelength 0.71073
_diffrn_reflns_av_R_equivalents 0.2177
_diffrn_reflns_av_sigmaI/netI 0.3304
_diffrn_reflns_limit_h_max 8
_diffrn_reflns_limit_h_min -10
_diffrn_reflns_limit_k_max 14
_diffrn_reflns_limit_k_min -14
_diffrn_reflns_limit_l_max 37
_diffrn_reflns_limit_l_min -39
_diffrn_reflns_number 19713
_diffrn_reflns_theta_full 25.05
_diffrn_reflns_theta_max 25.05
_diffrn_reflns_theta_min 2.85
_diffrn_standards_number 0
_exptl_absorpt_coefficient_mu 0.108
_exptl_absorpt_correction_type none
_exptl_crystal_colour yellow
_exptl_crystal_density_diffrn 1.371
_exptl_crystal_density_method 'not measured'
_exptl_crystal_description plate
_exptl_crystal_F_000 1571
_exptl_crystal_size_max 0.25
_exptl_crystal_size_mid 0.17
_exptl_crystal_size_min 0.04
_refine_diff_density_max 0.363
_refine_diff_density_min -0.253
_refine_diff_density_rms 0.060
_refine_ls_extinction_method none
_refine_ls_goodness_of_fit_ref 0.855
_refine_ls_hydrogen_treatment constr
_refine_ls_matrix_type full
_refine_ls_number_parameters 1172
_refine_ls_number_reflns 6692
_refine_ls_number_restraints 606
_refine_ls_restrained_S_all 0.822
_refine_ls_R_factor_all 0.2364
_refine_ls_R_factor_gt 0.0693
_refine_ls_shift/su_max 0.000
_refine_ls_shift/su_mean 0.000
_refine_ls_structure_factor_coef Fsqd
_refine_ls_weighting_details 'calc w=1/[\s^2^(Fo^2^)+(0.0559P)^2^+0.0000P] where P=(Fo^2^+2Fc^2^)/3'
_refine_ls_weighting_scheme calc
_refine_ls_wR_factor_gt 0.1295
_refine_ls_wR_factor_ref 0.1707
_reflns_number_gt 2194
_reflns_number_total 6692
_reflns_threshold_expression >2sigma(I)
_cod_data_source_file cg3012469_si_002.cif
_cod_data_source_block bdnbda
_cod_depositor_comments
;
The following automatic conversions were performed:

'_chemical_melting_point' value '409 K' was changed to '409' - the
value should be numeric and without a unit designator.

Automatic conversion script
Id: cif_fix_values 1891 2012-01-12 08:04:46Z andrius 
;
_cod_original_sg_symbol_H-M 'P 21'
_cod_database_code 4507182

loop_
_symmetry_equiv_pos_as_xyz
'x, y, z'
'-x, y+1/2, -z'

loop_
_atom_site_label
_atom_site_type_symbol
_atom_site_fract_x
_atom_site_fract_y
_atom_site_fract_z
_atom_site_U_iso_or_equiv
_atom_site_adp_type
_atom_site_occupancy
_atom_site_symmetry_multiplicity
_atom_site_calc_flag
_atom_site_refinement_flags
_atom_site_disorder_assembly
_atom_site_disorder_group
O1 O 0.6904(9) 0.5107(8) 0.0307(3) 0.051(2) Uani 1 1 d . . .
O2 O 0.8644(8) -0.0971(7) -0.0835(2) 0.039(2) Uani 1 1 d . . .
O3 O 0.8342(8) -0.1928(7) -0.0148(2) 0.039(2) Uani 1 1 d . . .
O4 O 0.8412(9) 0.3035(7) -0.0783(2) 0.047(2) Uani 1 1 d . . .
N1 N 0.8281(10) 0.2506(9) -0.0132(3) 0.030(2) Uani 1 1 d . . .
N2 N 0.7183(9) 0.2000(8) 0.1217(3) 0.031(2) Uani 1 1 d . . .
H2A H 0.7137 0.1493 0.1413 0.038 Uiso 1 1 calc R . .
C1 C 0.8553(11) 0.0811(11) -0.0539(4) 0.033(3) Uani 1 1 d . . .
H1A H 0.8691 0.1160 -0.0784 0.040 Uiso 1 1 calc R . .
C2 C 0.8518(12) -0.0298(12) -0.0510(4) 0.035(3) Uani 1 1 d . . .
C3 C 0.8312(12) -0.0807(11) -0.0134(4) 0.027(3) Uani 1 1 d . . .
C4 C 0.8119(11) -0.0230(10) 0.0213(3) 0.028(3) Uani 1 1 d . . .
H4A H 0.7986 -0.0571 0.0460 0.033 Uiso 1 1 calc R . .
C5 C 0.8128(12) 0.0889(10) 0.0190(4) 0.029(3) Uani 1 1 d . . .
C6 C 0.8368(12) 0.1354(10) -0.0180(4) 0.032(3) Uani 1 1 d . . .
C7 C 0.7988(10) 0.1702(9) 0.0527(3) 0.023(2) Uani 1 1 d U . .
C8 C 0.7815(12) 0.2754(9) 0.0280(3) 0.025(3) Uani 1 1 d U . .
H8A H 0.8494 0.3301 0.0402 0.030 Uiso 1 1 calc R . .
C9 C 0.8141(12) 0.3187(11) -0.0430(4) 0.033(3) Uani 1 1 d . . .
C10 C 0.7602(12) 0.4312(9) -0.0291(3) 0.028(3) Uani 1 1 d . . .
H10A H 0.8492 0.4699 -0.0181 0.033 Uiso 1 1 calc R . .
H10B H 0.7203 0.4698 -0.0528 0.033 Uiso 1 1 calc R . .
C11 C 0.6381(13) 0.4318(11) 0.0026(4) 0.045(4) Uani 1 1 d . . .
H11A H 0.5405 0.4554 -0.0104 0.054 Uiso 1 1 calc R . .
C12 C 0.5832(17) 0.5379(10) 0.0612(4) 0.067(5) Uani 1 1 d . . .
H12A H 0.4790 0.5281 0.0502 0.080 Uiso 1 1 calc R . .
H12B H 0.5959 0.6123 0.0686 0.080 Uiso 1 1 calc R . .
C13 C 0.6091(14) 0.4689(12) 0.0990(4) 0.054(4) Uani 1 1 d . . .
H13A H 0.6435 0.4994 0.1235 0.065 Uiso 1 1 calc R . .
C14 C 0.5813(14) 0.3617(11) 0.0967(4) 0.040(3) Uani 1 1 d . . .
C15 C 0.6120(14) 0.2904(10) 0.1322(3) 0.043(3) Uani 1 1 d . . .
H15A H 0.5157 0.2614 0.1409 0.052 Uiso 1 1 calc R . .
H15B H 0.6584 0.3312 0.1546 0.052 Uiso 1 1 calc R . .
C16 C 0.8845(11) 0.2334(10) 0.1188(3) 0.038(3) Uani 1 1 d . . .
H16A H 0.9441 0.2154 0.1435 0.046 Uiso 1 1 calc R . .
H16B H 0.8925 0.3094 0.1141 0.046 Uiso 1 1 calc R . .
C17 C 0.9383(11) 0.1702(10) 0.0828(3) 0.030(3) Uani 1 1 d U . .
H17A H 0.9663 0.0982 0.0908 0.035 Uiso 1 1 calc R . .
H17B H 1.0259 0.2042 0.0712 0.035 Uiso 1 1 calc R . .
C18 C 0.6142(13) 0.3210(10) 0.0216(3) 0.038(3) Uani 1 1 d . . .
H18A H 0.5630 0.2773 0.0003 0.045 Uiso 1 1 calc R . .
C19 C 0.5179(12) 0.3117(10) 0.0585(3) 0.030(3) Uani 1 1 d . . .
H19A H 0.4146 0.3395 0.0520 0.036 Uiso 1 1 calc R . .
C20 C 0.5086(12) 0.1912(10) 0.0666(3) 0.037(3) Uani 1 1 d . . .
H20A H 0.4348 0.1777 0.0871 0.045 Uiso 1 1 calc R . .
H20B H 0.4740 0.1546 0.0419 0.045 Uiso 1 1 calc R . .
C21 C 0.6622(11) 0.1497(10) 0.0808(3) 0.030(3) Uani 1 1 d U . .
H21A H 0.6531 0.0726 0.0848 0.036 Uiso 1 1 calc R . .
C22 C 0.8460(15) -0.0495(11) -0.1231(3) 0.060(4) Uani 1 1 d . . .
H22A H 0.8605 -0.1028 -0.1435 0.090 Uiso 1 1 calc R . .
H22B H 0.9207 0.0060 -0.1257 0.090 Uiso 1 1 calc R . .
H22C H 0.7446 -0.0201 -0.1267 0.090 Uiso 1 1 calc R . .
C23 C 0.8042(12) -0.2478(11) 0.0226(3) 0.039(4) Uani 1 1 d . . .
H23A H 0.8073 -0.3233 0.0181 0.059 Uiso 1 1 calc R . .
H23B H 0.7045 -0.2280 0.0312 0.059 Uiso 1 1 calc R . .
H23C H 0.8809 -0.2285 0.0431 0.059 Uiso 1 1 calc R . .
O1A O 0.6750(8) 0.6641(7) 0.4685(3) 0.042(2) Uani 1 1 d . . .
O2A O 0.9020(8) 1.2713(7) 0.5835(2) 0.035(2) Uani 1 1 d . . .
O3A O 0.8386(8) 1.3701(7) 0.5157(2) 0.036(2) Uani 1 1 d . . .
O4A O 0.8570(9) 0.8703(7) 0.5792(2) 0.047(2) Uani 1 1 d U . .
N1A N 0.8288(10) 0.9271(8) 0.5136(3) 0.027(2) Uani 1 1 d U . .
N2A N 0.6751(9) 0.9757(8) 0.3788(3) 0.034(2) Uani 1 1 d U . .
H2AA H 0.6652 1.0254 0.3588 0.041 Uiso 1 1 calc R . .
C1A C 0.8772(11) 1.0945(10) 0.5543(3) 0.027(3) Uani 1 1 d U . .
H1AA H 0.9059 1.0607 0.5786 0.033 Uiso 1 1 calc R . .
C2A C 0.8736(12) 1.2057(10) 0.5511(3) 0.027(2) Uani 1 1 d U . .
C3A C 0.8367(13) 1.2559(10) 0.5138(3) 0.031(3) Uani 1 1 d U . .
C4A C 0.8026(12) 1.2014(11) 0.4790(4) 0.036(3) Uani 1 1 d . . .
H4AA H 0.7825 1.2351 0.4542 0.043 Uiso 1 1 calc R . .
C5A C 0.8000(11) 1.0882(11) 0.4833(4) 0.030(3) Uani 1 1 d . . .
C6A C 0.8367(12) 1.0382(11) 0.5200(4) 0.028(3) Uani 1 1 d . . .
C7A C 0.7723(11) 1.0118(10) 0.4477(4) 0.037(3) Uani 1 1 d . . .
C8A C 0.7617(12) 0.8995(10) 0.4722(4) 0.033(3) Uani 1 1 d . . .
H8AA H 0.8256 0.8457 0.4596 0.040 Uiso 1 1 calc R . .
C9A C 0.8143(13) 0.8539(10) 0.5437(4) 0.034(3) Uani 1 1 d U . .
C10A C 0.7554(13) 0.7454(9) 0.5296(4) 0.038(3) Uani 1 1 d U . .
H10C H 0.8418 0.7046 0.5205 0.046 Uiso 1 1 calc R . .
H10D H 0.7163 0.7084 0.5528 0.046 Uiso 1 1 calc R . .
C11A C 0.6334(12) 0.7452(11) 0.4965(4) 0.041(3) Uani 1 1 d . . .
H11B H 0.5377 0.7227 0.5084 0.049 Uiso 1 1 calc R . .
C12A C 0.5676(16) 0.6361(11) 0.4374(4) 0.056(4) Uani 1 1 d . . .
H12C H 0.4653 0.6384 0.4477 0.067 Uiso 1 1 calc R . .
H12D H 0.5872 0.5637 0.4288 0.067 Uiso 1 1 calc R . .
C13A C 0.5739(13) 0.7102(10) 0.4008(4) 0.043(3) Uani 1 1 d U . .
H13B H 0.5978 0.6802 0.3761 0.051 Uiso 1 1 calc R . .
C14A C 0.5478(13) 0.8140(10) 0.4015(4) 0.040(3) Uani 1 1 d U . .
C15A C 0.5685(14) 0.8838(10) 0.3671(4) 0.049(4) Uani 1 1 d . . .
H15C H 0.4695 0.9116 0.3574 0.058 Uiso 1 1 calc R . .
H15D H 0.6113 0.8435 0.3452 0.058 Uiso 1 1 calc R . .
C16A C 0.8399(11) 0.9427(10) 0.3822(3) 0.036(3) Uani 1 1 d U . .
H16C H 0.8913 0.9596 0.3575 0.043 Uiso 1 1 calc R . .
H16D H 0.8493 0.8669 0.3874 0.043 Uiso 1 1 calc R . .
C17A C 0.9074(11) 1.0080(9) 0.4184(3) 0.031(3) Uani 1 1 d U . .
H17C H 0.9360 1.0790 0.4099 0.037 Uiso 1 1 calc R . .
H17D H 0.9967 0.9730 0.4310 0.037 Uiso 1 1 calc R . .
C18A C 0.6054(12) 0.8556(10) 0.4779(4) 0.036(3) Uani 1 1 d . . .
H18B H 0.5621 0.8988 0.4993 0.043 Uiso 1 1 calc R . .
C19A C 0.4922(13) 0.8678(10) 0.4400(4) 0.037(3) Uani 1 1 d U . .
H19B H 0.3916 0.8389 0.4463 0.044 Uiso 1 1 calc R . .
C20A C 0.4771(12) 0.9903(10) 0.4318(3) 0.036(3) Uani 1 1 d . . .
H20C H 0.3998 1.0037 0.4102 0.044 Uiso 1 1 calc R . .
H20D H 0.4471 1.0270 0.4561 0.044 Uiso 1 1 calc R . .
C21A C 0.6365(11) 1.0306(10) 0.4192(3) 0.029(3) Uani 1 1 d . . .
H21B H 0.6286 1.1074 0.4142 0.035 Uiso 1 1 calc R . .
C22A C 0.9043(12) 1.2263(11) 0.6237(3) 0.045(4) Uani 1 1 d . . .
H22D H 0.9253 1.2814 0.6434 0.067 Uiso 1 1 calc R . .
H22E H 0.9829 1.1728 0.6262 0.067 Uiso 1 1 calc R . .
H22F H 0.8063 1.1947 0.6283 0.067 Uiso 1 1 calc R . .
C23A C 0.7971(13) 1.4208(9) 0.4778(3) 0.037(3) Uani 1 1 d . . .
H23D H 0.8041 1.4966 0.4810 0.055 Uiso 1 1 calc R . .
H23E H 0.6937 1.4016 0.4695 0.055 Uiso 1 1 calc R . .
H23F H 0.8656 1.3980 0.4576 0.055 Uiso 1 1 calc R . .
O5 O 0.7058(8) 0.0936(7) 0.1885(2) 0.039(2) Uani 1 1 d . . .
O6 O 0.8522(9) -0.0310(8) 0.1618(3) 0.057(3) Uani 1 1 d . . .
O7 O 1.0512(8) 0.1684(8) 0.2144(2) 0.051(2) Uani 1 1 d . . .
O10 O 0.8330(10) 0.4824(8) 0.3796(3) 0.061(3) Uani 1 1 d . . .
O11 O 0.8115(10) 0.3135(8) 0.3827(3) 0.060(3) Uani 1 1 d . . .
N3 N 0.8896(11) 0.0922(10) 0.2584(3) 0.042(3) Uani 1 1 d . . .
H3 H 0.8177 0.1062 0.2755 0.051 Uiso 1 1 d R . .
N5 N 0.8458(13) 0.3966(12) 0.3652(3) 0.056(4) Uani 1 1 d . . .
C24 C 0.8058(14) 0.0222(12) 0.1913(4) 0.040(4) Uani 1 1 d . . .
C25 C 0.8675(14) -0.0076(12) 0.2350(4) 0.049(4) Uani 1 1 d . . .
H25 H 0.7880 -0.0494 0.2477 0.059 Uiso 1 1 calc R . .
C26 C 1.0167(13) -0.0747(11) 0.2363(4) 0.058(4) Uani 1 1 d . . .
H26A H 1.0471 -0.0905 0.2640 0.088 Uiso 1 1 calc R . .
H26B H 1.0968 -0.0353 0.2241 0.088 Uiso 1 1 calc R . .
H26C H 0.9987 -0.1399 0.2217 0.088 Uiso 1 1 calc R . .
C27 C 0.9715(13) 0.1745(11) 0.2459(4) 0.037(3) Uani 1 1 d . . .
O8 O 1.208(3) 0.532(2) 0.2196(7) 0.066(6) Uani 0.389(11) 1 d PDU A 1
O9 O 1.159(3) 0.6354(18) 0.2772(7) 0.057(6) Uani 0.389(11) 1 d PDU A 1
N4 N 1.141(4) 0.555(2) 0.2526(8) 0.131(13) Uani 0.547(14) 1 d PDU A 1
C28 C 0.985(3) 0.2753(12) 0.2695(7) 0.037(5) Uani 0.547(14) 1 d PGU A 1
C29 C 1.060(2) 0.3616(15) 0.2528(4) 0.045(6) Uani 0.547(14) 1 d PGU A 1
H29 H 1.1075 0.3541 0.2283 0.054 Uiso 0.547(14) 1 calc PR A 1
C30 C 1.064(2) 0.4590(12) 0.2729(5) 0.046(7) Uani 0.547(14) 1 d PGU A 1
C31 C 0.993(2) 0.4702(13) 0.3095(4) 0.041(7) Uani 0.547(14) 1 d PGU A 1
H31 H 0.9953 0.5354 0.3229 0.050 Uiso 0.547(14) 1 calc PR A 1
C32 C 0.918(2) 0.3839(18) 0.3261(5) 0.039(5) Uani 0.547(14) 1 d PGU A 1
C33 C 0.914(3) 0.2864(15) 0.3061(7) 0.039(4) Uani 0.547(14) 1 d PGU A 1
H33 H 0.8645 0.2286 0.3172 0.047 Uiso 0.547(14) 1 calc PR A 1
O81 O 0.921(5) 0.547(3) 0.1958(9) 0.063(6) Uani 0.218(13) 1 d PDU A 2
O91 O 0.919(7) 0.653(3) 0.2555(13) 0.065(6) Uani 0.218(13) 1 d PDU A 2
O811 O 0.800(4) 0.583(6) 0.226(2) 0.066(6) Uani 0.132(12) 1 d PDU A 2
O911 O 1.024(9) 0.623(6) 0.2614(17) 0.064(6) Uani 0.132(12) 1 d PDU A 2
O812 O 1.049(4) 0.551(3) 0.2077(10) 0.062(6) Uiso 0.261(13) 1 d PDU A 2
O912 O 0.843(5) 0.633(3) 0.2471(13) 0.067(6) Uani 0.261(13) 1 d PDU A 2
N41 N 0.946(4) 0.569(2) 0.2339(9) 0.104(13) Uani 0.453(14) 1 d PDU A 2
C281 C 0.955(3) 0.2817(15) 0.2669(9) 0.035(5) Uani 0.453(14) 1 d PGU A 2
C291 C 0.963(2) 0.3736(19) 0.2436(5) 0.046(6) Uani 0.453(14) 1 d PGU A 2
H291 H 0.9914 0.3694 0.2168 0.055 Uiso 0.453(14) 1 calc PR A 2
C301 C 0.929(3) 0.4719(15) 0.2604(6) 0.056(9) Uani 0.453(14) 1 d PGU A 2
C311 C 0.886(2) 0.4782(17) 0.3004(6) 0.058(10) Uani 0.453(14) 1 d PGU A 2
H311 H 0.8631 0.5440 0.3116 0.070 Uiso 0.453(14) 1 calc PR A 2
C321 C 0.878(3) 0.386(2) 0.3237(6) 0.039(6) Uani 0.453(14) 1 d PGU A 2
C331 C 0.912(4) 0.2880(18) 0.3069(9) 0.039(5) Uani 0.453(14) 1 d PGU A 2
H331 H 0.9063 0.2265 0.3225 0.047 Uiso 0.453(14) 1 calc PR A 2
O5A O 0.6561(9) 1.0997(7) 0.3137(2) 0.040(2) Uani 1 1 d . . .
O6A O 0.4743(9) 1.1933(9) 0.3440(3) 0.069(3) Uani 1 1 d . . .
O7A O 0.3600(8) 0.9574(7) 0.2887(2) 0.043(2) Uani 1 1 d . . .
O10A O 0.4898(12) 0.7579(9) 0.0937(3) 0.083(3) Uani 1 1 d . . .
O11A O 0.4967(10) 0.9306(8) 0.1042(3) 0.054(3) Uani 1 1 d . . .
N3A N 0.4569(11) 1.0749(10) 0.2453(3) 0.047(3) Uani 1 1 d . . .
H3AA H 0.4967 1.0855 0.2223 0.057 Uiso 1 1 calc R . .
N5A N 0.4865(13) 0.8372(12) 0.1159(3) 0.052(3) Uani 1 1 d . . .
C24A C 0.5262(18) 1.1485(11) 0.3124(4) 0.045(4) Uani 1 1 d . . .
C25A C 0.4379(13) 1.1654(11) 0.2720(4) 0.039(3) Uani 1 1 d . . .
H25A H 0.3286 1.1697 0.2776 0.047 Uiso 1 1 calc R . .
C26A C 0.4794(14) 1.2662(11) 0.2520(4) 0.054(4) Uani 1 1 d . . .
H26D H 0.4664 1.3246 0.2703 0.081 Uiso 1 1 calc R . .
H26E H 0.4142 1.2764 0.2280 0.081 Uiso 1 1 calc R . .
H26F H 0.5846 1.2630 0.2446 0.081 Uiso 1 1 calc R . .
C27A C 0.4144(14) 0.9730(13) 0.2550(4) 0.043(4) Uani 1 1 d . . .
O8A O 0.551(3) 0.5838(17) 0.2712(6) 0.081(7) Uani 0.515(17) 1 d PDU B 1
O9A O 0.590(2) 0.5230(16) 0.2083(6) 0.094(8) Uani 0.526(13) 1 d PDU B 1
N4A N 0.530(3) 0.5872(19) 0.2328(6) 0.073(8) Uani 0.526(13) 1 d PDU B 1
C28A C 0.454(3) 0.8870(14) 0.2257(8) 0.029(5) Uani 0.526(13) 1 d PGU B 1
C29A C 0.481(2) 0.7853(17) 0.2412(5) 0.060(7) Uani 0.526(13) 1 d PGU B 1
H29A H 0.4825 0.7740 0.2691 0.072 Uiso 0.526(13) 1 calc PR B 1
C30A C 0.504(2) 0.7006(13) 0.2151(6) 0.044(7) Uani 0.526(13) 1 d PGU B 1
C31A C 0.501(2) 0.7176(17) 0.1734(5) 0.032(6) Uani 0.526(13) 1 d PGU B 1
H31A H 0.5161 0.6609 0.1559 0.039 Uiso 0.526(13) 1 calc PR B 1
C32A C 0.475(3) 0.819(2) 0.1578(6) 0.036(5) Uani 0.526(13) 1 d PGU B 1
C33A C 0.451(4) 0.9040(15) 0.1840(9) 0.032(4) Uani 0.526(13) 1 d PGU B 1
H33A H 0.4340 0.9720 0.1736 0.038 Uiso 0.526(13) 1 calc PR B 1
O8B O 0.423(6) 0.575(4) 0.2659(14) 0.079(7) Uani 0.197(16) 1 d PDU B 2
O81B O 0.257(4) 0.596(3) 0.2666(11) 0.078(8) Uani 0.288(15) 1 d PDU B 2
O9B O 0.373(3) 0.529(2) 0.2045(8) 0.129(12) Uani 0.474(13) 1 d PDU B 2
N4B N 0.332(5) 0.584(3) 0.2347(11) 0.151(16) Uani 0.474(13) 1 d PDU B 2
C28B C 0.419(3) 0.8993(16) 0.2254(9) 0.029(5) Uani 0.474(13) 1 d PGU B 2
C29B C 0.385(3) 0.798(2) 0.2393(6) 0.065(7) Uani 0.474(13) 1 d PGU B 2
H29B H 0.3584 0.7883 0.2661 0.078 Uiso 0.474(13) 1 calc PR B 2
C30B C 0.390(3) 0.7111(16) 0.2133(7) 0.078(11) Uani 0.474(13) 1 d PGU B 2
C31B C 0.430(2) 0.726(2) 0.1733(6) 0.036(6) Uani 0.474(13) 1 d PGU B 2
H31B H 0.4336 0.6675 0.1559 0.043 Uiso 0.474(13) 1 calc PR B 2
C32B C 0.464(3) 0.827(2) 0.1594(6) 0.037(5) Uani 0.474(13) 1 d PGU B 2
C33B C 0.459(4) 0.9138(17) 0.1854(10) 0.032(5) Uani 0.474(13) 1 d PGU B 2
H33B H 0.4819 0.9816 0.1761 0.039 Uiso 0.474(13) 1 calc PR B 2
O1W O 0.8242(9) 0.7073(7) 0.6372(2) 0.060(3) Uani 1 1 d . . .
H11W H 0.8351 0.7580 0.6192 0.090 Uiso 1 1 d R . .
H12W H 0.7271 0.7020 0.6432 0.090 Uiso 1 1 d R . .
O2W O 0.8362(8) 0.4850(8) 0.6476(2) 0.057(3) Uani 1 1 d . . .
H21W H 0.8319 0.5545 0.6443 0.086 Uiso 1 1 d R . .
H22W H 0.7742 0.4760 0.6676 0.086 Uiso 1 1 d R . .
O3W O 1.1529(8) -0.0355(7) 0.1353(2) 0.045(2) Uani 1 1 d . . .
H31W H 1.1553 -0.0871 0.1173 0.067 Uiso 1 1 d R . .
H32W H 1.0587 -0.0344 0.1438 0.067 Uiso 1 1 d R . .
O4W O 1.2883(8) 0.1620(7) 0.1548(2) 0.050(2) Uani 1 1 d . . .
H41W H 1.2470 0.0999 0.1485 0.075 Uiso 1 1 d R . .
H42W H 1.2179 0.1645 0.1730 0.075 Uiso 1 1 d R . .
O500 O 0.808(2) 0.8043(17) 0.1171(5) 0.061(5) Uani 0.498(16) 1 d PDU C 1
H500 H 0.8178 0.8594 0.1303 0.091 Uiso 0.498(16) 1 calc PR C 1
C500 C 0.892(4) 0.715(2) 0.1392(10) 0.054(5) Uani 0.498(16) 1 d PDU C 1
H50A H 0.9321 0.6666 0.1198 0.081 Uiso 0.498(16) 1 calc PR C 1
H50B H 0.8220 0.6776 0.1558 0.081 Uiso 0.498(16) 1 calc PR C 1
H50C H 0.9747 0.7437 0.1560 0.081 Uiso 0.498(16) 1 calc PR C 1
O501 O 0.865(7) 0.752(5) 0.132(2) 0.056(5) Uani 0.174(16) 1 d PDU D 2
H501 H 0.8936 0.7580 0.1082 0.084 Uiso 0.174(16) 1 calc PR D 2
C501 C 0.960(8) 0.668(5) 0.154(2) 0.056(6) Uani 0.174(16) 1 d PDU D 2
H50D H 1.0462 0.6496 0.1381 0.084 Uiso 0.174(16) 1 calc PR D 2
H50E H 0.8974 0.6054 0.1570 0.084 Uiso 0.174(16) 1 calc PR D 2
H50F H 0.9949 0.6941 0.1797 0.084 Uiso 0.174(16) 1 calc PR D 2
O5W O 0.820(3) 0.739(2) 0.1729(7) 0.053(5) Uani 0.328(10) 1 d PU E 3
H51W H 0.8282 0.8085 0.1697 0.080 Uiso 0.328(10) 1 d PR E 3
H52W H 0.8359 0.7117 0.1973 0.080 Uiso 0.328(10) 1 d PR E 3
O600 O 0.498(3) 0.438(3) 0.3342(10) 0.111(7) Uani 0.344(12) 1 d PDU F 1
H600 H 0.5045 0.3729 0.3346 0.167 Uiso 0.344(12) 1 calc PR F 1
C600 C 0.331(4) 0.470(4) 0.3345(16) 0.109(7) Uani 0.344(12) 1 d PDU F 1
H60A H 0.2727 0.4297 0.3142 0.164 Uiso 0.344(12) 1 calc PR F 1
H60B H 0.3209 0.5443 0.3287 0.164 Uiso 0.344(12) 1 calc PR F 1
H60C H 0.2923 0.4550 0.3608 0.164 Uiso 0.344(12) 1 calc PR F 1
O601 O 0.4774(19) 0.3745(15) 0.3965(5) 0.117(6) Uani 0.656(12) 1 d PDU F 2
H61W H 0.4129 0.3538 0.4120 0.176 Uiso 0.656(12) 1 calc PR F 2
C601 C 0.401(3) 0.444(2) 0.3641(9) 0.109(6) Uani 0.656(12) 1 d PDU F 2
H60D H 0.3229 0.4044 0.3494 0.163 Uiso 0.656(12) 1 calc PR F 2
H60E H 0.4766 0.4678 0.3458 0.163 Uiso 0.656(12) 1 calc PR F 2
H60F H 0.3560 0.5049 0.3766 0.163 Uiso 0.656(12) 1 calc PR F 2

loop_
_atom_site_aniso_label
_atom_site_aniso_U_11
_atom_site_aniso_U_22
_atom_site_aniso_U_33
_atom_site_aniso_U_23
_atom_site_aniso_U_13
_atom_site_aniso_U_12
O1 0.050(6) 0.038(6) 0.067(6) -0.002(6) 0.031(5) -0.006(5)
O2 0.047(5) 0.041(6) 0.030(5) -0.003(5) 0.002(4) -0.009(4)
O3 0.035(5) 0.029(6) 0.052(6) -0.010(5) 0.000(4) -0.005(5)
O4 0.064(6) 0.034(6) 0.043(6) 0.004(5) 0.016(5) 0.016(5)
N1 0.029(6) 0.029(7) 0.031(7) 0.001(6) 0.004(5) -0.003(5)
N2 0.028(6) 0.030(6) 0.037(6) -0.003(5) 0.008(4) -0.001(5)
C1 0.012(7) 0.040(10) 0.049(9) 0.002(8) 0.001(6) -0.006(7)
C2 0.016(7) 0.060(11) 0.031(8) 0.003(8) 0.002(6) -0.004(7)
C3 0.018(7) 0.033(9) 0.031(8) 0.007(7) -0.005(6) 0.001(6)
C4 0.026(7) 0.032(8) 0.025(7) 0.000(6) 0.004(5) -0.001(6)
C5 0.027(7) 0.013(8) 0.046(9) 0.004(7) -0.007(6) 0.013(6)
C6 0.023(7) 0.029(9) 0.045(9) 0.007(7) -0.002(6) 0.006(6)
C7 0.011(4) 0.022(5) 0.036(5) -0.010(5) -0.002(4) -0.002(5)
C8 0.018(5) 0.021(6) 0.038(7) -0.005(5) 0.006(5) 0.004(5)
C9 0.017(7) 0.049(9) 0.032(8) -0.007(8) -0.004(6) 0.007(7)
C10 0.021(7) 0.019(7) 0.043(8) 0.007(6) 0.003(6) 0.001(6)
C11 0.027(8) 0.041(10) 0.068(10) -0.003(8) 0.009(7) 0.015(7)
C12 0.106(12) 0.011(8) 0.088(12) -0.005(8) 0.064(10) 0.001(8)
C13 0.049(9) 0.050(11) 0.065(11) -0.018(9) 0.030(8) 0.003(8)
C14 0.051(9) 0.025(9) 0.045(9) -0.001(8) 0.018(7) 0.003(7)
C15 0.054(9) 0.027(9) 0.048(9) 0.004(7) 0.004(7) 0.007(7)
C16 0.025(7) 0.039(9) 0.050(8) -0.007(7) 0.000(6) -0.009(6)
C17 0.029(6) 0.027(6) 0.032(6) -0.011(5) -0.004(5) -0.004(5)
C18 0.052(9) 0.022(8) 0.041(8) -0.003(7) 0.017(6) 0.002(7)
C19 0.014(6) 0.022(8) 0.054(9) 0.009(7) 0.010(6) -0.003(6)
C20 0.033(7) 0.047(10) 0.031(7) 0.003(7) -0.008(6) 0.005(7)
C21 0.029(6) 0.030(6) 0.033(6) -0.005(6) 0.007(5) -0.014(6)
C22 0.099(11) 0.048(10) 0.032(9) -0.002(8) -0.001(8) 0.003(9)
C23 0.026(7) 0.052(10) 0.040(8) 0.006(8) 0.004(6) -0.001(7)
O1A 0.032(5) 0.026(5) 0.068(6) -0.016(5) -0.013(5) -0.002(4)
O2A 0.040(5) 0.035(5) 0.029(5) 0.004(5) 0.005(4) -0.007(4)
O3A 0.034(5) 0.025(5) 0.050(6) -0.005(5) 0.002(4) -0.009(4)
O4A 0.061(5) 0.032(5) 0.048(5) 0.007(5) 0.012(4) -0.002(4)
N1A 0.026(5) 0.017(6) 0.038(6) 0.012(5) 0.008(5) 0.003(5)
N2A 0.032(5) 0.028(6) 0.042(6) 0.001(5) 0.008(4) 0.011(5)
C1A 0.029(6) 0.030(6) 0.024(6) -0.004(6) 0.006(5) 0.000(6)
C2A 0.034(5) 0.029(6) 0.019(5) -0.010(5) 0.009(5) 0.011(5)
C3A 0.047(7) 0.029(7) 0.019(6) -0.004(6) 0.016(5) 0.000(6)
C4A 0.032(8) 0.046(10) 0.030(8) 0.003(7) 0.012(6) 0.005(7)
C5A 0.005(6) 0.036(9) 0.047(9) -0.011(8) 0.001(6) -0.005(6)
C6A 0.017(7) 0.043(9) 0.025(8) 0.013(7) 0.007(6) -0.013(6)
C7A 0.014(7) 0.036(9) 0.063(9) 0.006(8) 0.015(6) 0.003(6)
C8A 0.020(7) 0.023(8) 0.058(9) 0.002(7) 0.008(6) 0.015(6)
C9A 0.037(5) 0.021(5) 0.046(6) 0.003(5) 0.016(5) 0.010(5)
C10A 0.037(6) 0.021(7) 0.057(7) 0.013(6) 0.010(6) 0.008(6)
C11A 0.012(7) 0.060(10) 0.051(9) 0.004(8) 0.011(6) 0.000(7)
C12A 0.067(10) 0.023(8) 0.079(11) 0.003(8) 0.012(9) 0.004(8)
C13A 0.042(6) 0.025(6) 0.061(7) -0.003(7) -0.001(6) -0.010(6)
C14A 0.039(6) 0.020(6) 0.062(7) 0.005(6) -0.001(5) 0.005(6)
C15A 0.049(9) 0.036(9) 0.060(10) -0.010(8) -0.003(7) -0.009(8)
C16A 0.035(6) 0.032(6) 0.043(6) 0.005(5) 0.023(5) 0.011(5)
C17A 0.041(6) 0.020(7) 0.033(6) -0.002(5) 0.014(5) 0.019(6)
C18A 0.028(8) 0.021(8) 0.059(9) 0.010(7) 0.002(6) 0.008(6)
C19A 0.028(6) 0.022(6) 0.061(8) 0.009(6) 0.006(6) -0.002(6)
C20A 0.028(7) 0.027(8) 0.053(8) 0.002(7) -0.004(6) -0.009(6)
C21A 0.024(7) 0.024(7) 0.038(8) -0.001(6) 0.000(6) -0.004(6)
C22A 0.043(8) 0.062(10) 0.029(8) -0.003(7) -0.002(6) -0.011(7)
C23A 0.054(8) 0.016(7) 0.041(8) 0.020(7) 0.011(7) -0.001(6)
O5 0.026(5) 0.041(6) 0.050(5) 0.008(5) 0.005(4) 0.006(5)
O6 0.042(5) 0.073(7) 0.055(6) -0.018(6) -0.006(5) 0.013(6)
O7 0.037(5) 0.058(7) 0.059(6) 0.003(5) 0.010(4) -0.010(5)
O10 0.068(7) 0.054(8) 0.060(7) -0.011(6) 0.001(5) -0.003(6)
O11 0.081(7) 0.054(7) 0.048(6) -0.008(6) 0.030(5) -0.029(6)
N3 0.038(7) 0.053(8) 0.037(7) -0.003(7) 0.016(5) 0.002(7)
N5 0.058(9) 0.066(11) 0.045(8) -0.021(8) 0.019(6) -0.010(8)
C24 0.018(7) 0.045(10) 0.058(10) -0.007(9) 0.016(7) -0.016(7)
C25 0.049(9) 0.061(11) 0.038(9) 0.002(8) 0.008(7) 0.009(8)
C26 0.044(8) 0.067(11) 0.066(10) 0.026(9) 0.021(7) 0.032(8)
C27 0.023(7) 0.048(10) 0.042(9) -0.004(8) 0.013(6) -0.009(7)
O8 0.074(9) 0.062(9) 0.061(8) -0.005(7) 0.011(7) -0.009(7)
O9 0.066(9) 0.045(8) 0.060(8) -0.018(7) 0.008(7) -0.005(7)
N4 0.133(15) 0.131(15) 0.130(15) -0.004(10) 0.012(10) -0.005(10)
C28 0.039(8) 0.035(8) 0.039(7) -0.011(7) 0.004(7) 0.002(7)
C29 0.040(9) 0.050(9) 0.045(8) -0.003(7) 0.014(7) -0.005(8)
C30 0.048(11) 0.040(11) 0.050(10) -0.005(8) 0.004(8) -0.007(8)
C31 0.048(10) 0.035(10) 0.041(10) -0.007(8) 0.000(8) -0.014(8)
C32 0.040(9) 0.040(8) 0.037(7) 0.006(7) 0.001(7) 0.003(7)
C33 0.041(7) 0.039(8) 0.038(7) 0.003(7) 0.007(6) -0.009(6)
O81 0.068(8) 0.064(8) 0.058(8) 0.002(6) 0.010(6) 0.002(6)
O91 0.067(8) 0.061(8) 0.067(8) 0.001(6) 0.004(6) 0.001(6)
O811 0.068(8) 0.064(8) 0.065(8) 0.001(6) 0.006(6) 0.001(6)
O911 0.068(8) 0.058(8) 0.065(8) -0.002(6) 0.005(6) 0.000(6)
O912 0.071(8) 0.062(8) 0.068(8) 0.001(6) 0.004(6) 0.000(6)
N41 0.105(15) 0.101(15) 0.106(15) 0.001(10) -0.003(10) -0.009(10)
C281 0.036(9) 0.032(8) 0.036(8) -0.010(7) 0.001(7) 0.002(7)
C291 0.042(10) 0.053(9) 0.044(9) 0.000(7) 0.010(8) -0.008(8)
C301 0.060(12) 0.056(12) 0.051(12) -0.003(9) 0.006(9) 0.003(9)
C311 0.057(12) 0.062(13) 0.054(12) 0.009(9) -0.002(9) 0.000(9)
C321 0.040(9) 0.039(8) 0.038(8) 0.007(7) -0.002(7) -0.001(7)
C331 0.041(7) 0.039(8) 0.038(7) 0.003(7) 0.007(7) -0.008(7)
O5A 0.031(5) 0.040(6) 0.049(5) -0.003(5) 0.012(4) 0.001(5)
O6A 0.057(6) 0.096(9) 0.054(6) -0.032(7) -0.001(5) 0.006(6)
O7A 0.043(5) 0.049(6) 0.037(5) -0.009(5) 0.010(4) -0.018(5)
O10A 0.126(10) 0.060(8) 0.063(7) -0.021(7) 0.024(6) -0.004(7)
O11A 0.058(6) 0.043(7) 0.061(7) 0.005(5) 0.020(5) -0.008(5)
N3A 0.033(7) 0.067(9) 0.042(7) -0.003(7) 0.011(5) 0.006(7)
N5A 0.047(8) 0.060(10) 0.049(9) -0.009(8) -0.004(6) 0.014(7)
C24A 0.088(11) 0.029(9) 0.020(8) -0.007(7) 0.014(8) -0.010(9)
C25A 0.025(7) 0.056(10) 0.036(8) -0.013(8) -0.007(6) 0.005(7)
C26A 0.052(9) 0.043(9) 0.068(10) 0.013(8) 0.012(7) 0.021(8)
C27A 0.034(8) 0.054(10) 0.040(9) -0.010(9) -0.011(7) -0.006(8)
O8A 0.093(9) 0.078(9) 0.072(9) 0.016(7) 0.018(7) 0.001(7)
O9A 0.130(12) 0.065(11) 0.088(11) 0.006(8) 0.019(8) 0.003(9)
N4A 0.077(11) 0.065(11) 0.077(11) 0.001(9) 0.011(9) 0.010(9)
C28A 0.020(9) 0.027(8) 0.039(8) 0.002(7) 0.005(7) 0.000(7)
C29A 0.057(10) 0.066(10) 0.058(9) 0.001(7) 0.005(8) 0.003(8)
C30A 0.040(10) 0.045(11) 0.048(10) -0.002(9) 0.011(8) 0.004(9)
C31A 0.026(9) 0.029(8) 0.041(8) -0.001(7) -0.005(7) -0.004(8)
C32A 0.031(7) 0.039(8) 0.038(7) 0.003(7) -0.001(6) -0.004(7)
C33A 0.019(7) 0.035(8) 0.041(7) -0.009(7) -0.006(6) -0.006(6)
O8B 0.085(9) 0.079(9) 0.075(9) 0.006(7) 0.008(7) -0.001(7)
O81B 0.079(11) 0.077(10) 0.077(10) 0.003(8) 0.004(8) -0.006(8)
O9B 0.143(14) 0.118(14) 0.126(14) 0.016(9) -0.002(9) -0.010(9)
N4B 0.149(18) 0.149(18) 0.154(18) 0.002(10) 0.004(10) 0.000(10)
C28B 0.021(9) 0.029(8) 0.038(8) 0.003(7) 0.003(7) 0.000(7)
C29B 0.064(11) 0.069(10) 0.062(9) -0.003(8) 0.005(8) 0.002(8)
C30B 0.082(14) 0.075(14) 0.075(13) -0.001(10) -0.001(9) 0.002(10)
C31B 0.032(10) 0.033(8) 0.043(8) -0.003(7) -0.005(7) 0.001(8)
C32B 0.032(8) 0.039(8) 0.039(8) 0.004(7) 0.001(6) -0.005(7)
C33B 0.020(7) 0.035(8) 0.041(8) -0.009(7) -0.006(6) -0.005(7)
O1W 0.057(6) 0.047(6) 0.077(7) 0.012(6) 0.016(5) -0.009(5)
O2W 0.055(5) 0.055(6) 0.064(6) 0.008(5) 0.023(5) 0.015(5)
O3W 0.044(5) 0.042(6) 0.049(5) -0.015(5) 0.005(4) 0.008(5)
O4W 0.050(5) 0.052(6) 0.049(5) -0.005(5) 0.023(4) -0.017(5)
O500 0.061(7) 0.057(7) 0.063(7) -0.014(6) -0.005(6) 0.000(6)
C500 0.053(7) 0.052(7) 0.057(7) -0.003(6) 0.000(5) 0.001(6)
O501 0.055(7) 0.053(7) 0.058(7) -0.004(6) -0.002(6) 0.000(6)
C501 0.055(7) 0.054(8) 0.058(7) -0.002(6) 0.000(6) -0.001(6)
O5W 0.051(7) 0.050(7) 0.058(7) -0.001(6) -0.002(6) 0.000(6)
O600 0.112(9) 0.108(9) 0.114(9) -0.007(7) 0.011(7) -0.001(7)
C600 0.110(9) 0.106(9) 0.112(9) -0.006(7) 0.012(7) 0.001(7)
O601 0.118(8) 0.111(9) 0.123(8) -0.009(7) 0.013(7) 0.002(7)
C601 0.108(8) 0.107(8) 0.112(8) -0.006(6) 0.012(6) -0.001(6)

loop_
_atom_type_symbol
_atom_type_description
_atom_type_scat_dispersion_real
_atom_type_scat_dispersion_imag
_atom_type_scat_source
C C 0.0033 0.0000 'International Tables Vol C Tables 4.2.6.8 and 6.1.1.4'
H H 0.0000 0.0000 'International Tables Vol C Tables 4.2.6.8 and 6.1.1.4'
N N 0.0061 0.0000 'International Tables Vol C Tables 4.2.6.8 and 6.1.1.4'
O O 0.0106 0.0000 'International Tables Vol C Tables 4.2.6.8 and 6.1.1.4'

loop_
_geom_angle_atom_site_label_1
_geom_angle_atom_site_label_2
_geom_angle_atom_site_label_3
_geom_angle
C11 O1 C12 115.0(9)
C2 O2 C22 116.4(10)
C3 O3 C23 116.3(9)
C9 N1 C6 125.1(11)
C9 N1 C8 122.5(11)
C6 N1 C8 109.2(10)
C15 N2 C16 113.8(9)
C15 N2 C21 109.6(8)
C16 N2 C21 108.9(7)
C15 N2 H2A 108.2
C16 N2 H2A 108.2
C21 N2 H2A 108.2
C6 C1 C2 115.3(12)
C6 C1 H1A 122.3
C2 C1 H1A 122.3
O2 C2 C1 123.7(12)
O2 C2 C3 115.1(12)
C1 C2 C3 121.1(13)
C4 C3 C2 121.2(12)
C4 C3 O3 124.1(11)
C2 C3 O3 114.7(11)
C3 C4 C5 118.7(11)
C3 C4 H4A 120.6
C5 C4 H4A 120.6
C6 C5 C4 118.3(11)
C6 C5 C7 112.5(10)
C4 C5 C7 129.1(11)
C5 C6 C1 125.4(12)
C5 C6 N1 108.3(11)
C1 C6 N1 126.2(12)
C5 C7 C17 112.7(9)
C5 C7 C8 101.5(8)
C17 C7 C8 113.1(9)
C5 C7 C21 114.4(9)
C17 C7 C21 102.5(8)
C8 C7 C21 113.1(8)
N1 C8 C7 106.2(9)
N1 C8 C18 104.3(8)
C7 C8 C18 116.5(9)
N1 C8 H8A 109.8
C7 C8 H8A 109.8
C18 C8 H8A 109.8
O4 C9 N1 127.1(13)
O4 C9 C10 119.9(12)
N1 C9 C10 113.0(11)
C11 C10 C9 115.7(10)
C11 C10 H10A 108.4
C9 C10 H10A 108.4
C11 C10 H10B 108.4
C9 C10 H10B 108.4
H10A C10 H10B 107.4
O1 C11 C10 103.7(10)
O1 C11 C18 114.2(10)
C10 C11 C18 112.7(10)
O1 C11 H11A 108.7
C10 C11 H11A 108.7
C18 C11 H11A 108.7
O1 C12 C13 111.0(11)
O1 C12 H12A 109.4
C13 C12 H12A 109.4
O1 C12 H12B 109.4
C13 C12 H12B 109.4
H12A C12 H12B 108.0
C14 C13 C12 119.7(13)
C14 C13 H13A 120.2
C12 C13 H13A 120.2
C13 C14 C15 121.6(13)
C13 C14 C19 121.3(13)
C15 C14 C19 117.2(11)
C14 C15 N2 111.0(9)
C14 C15 H15A 109.4
N2 C15 H15A 109.4
C14 C15 H15B 109.4
N2 C15 H15B 109.4
H15A C15 H15B 108.0
N2 C16 C17 103.6(8)
N2 C16 H16A 111.0
C17 C16 H16A 111.0
N2 C16 H16B 111.0
C17 C16 H16B 111.0
H16A C16 H16B 109.0
C16 C17 C7 104.0(8)
C16 C17 H17A 111.0
C7 C17 H17A 111.0
C16 C17 H17B 111.0
C7 C17 H17B 111.0
H17A C17 H17B 109.0
C19 C18 C11 119.1(10)
C19 C18 C8 114.1(9)
C11 C18 C8 103.9(9)
C19 C18 H18A 106.3
C11 C18 H18A 106.3
C8 C18 H18A 106.3
C14 C19 C18 116.7(10)
C14 C19 C20 106.7(10)
C18 C19 C20 104.6(10)
C14 C19 H19A 109.5
C18 C19 H19A 109.5
C20 C19 H19A 109.5
C21 C20 C19 110.2(10)
C21 C20 H20A 109.6
C19 C20 H20A 109.6
C21 C20 H20B 109.6
C19 C20 H20B 109.6
H20A C20 H20B 108.1
C20 C21 N2 111.8(9)
C20 C21 C7 116.9(9)
N2 C21 C7 103.4(8)
C20 C21 H21A 108.1
N2 C21 H21A 108.1
C7 C21 H21A 108.1
O2 C22 H22A 109.5
O2 C22 H22B 109.5
H22A C22 H22B 109.5
O2 C22 H22C 109.5
H22A C22 H22C 109.5
H22B C22 H22C 109.5
O3 C23 H23A 109.5
O3 C23 H23B 109.5
H23A C23 H23B 109.5
O3 C23 H23C 109.5
H23A C23 H23C 109.5
H23B C23 H23C 109.5
C12A O1A C11A 118.0(9)
C2A O2A C22A 118.6(9)
C23A O3A C3A 113.9(9)
C9A N1A C6A 124.3(10)
C9A N1A C8A 117.5(10)
C6A N1A C8A 112.2(9)
C16A N2A C15A 112.5(9)
C16A N2A C21A 107.8(8)
C15A N2A C21A 113.6(8)
C16A N2A H2AA 107.5
C15A N2A H2AA 107.5
C21A N2A H2AA 107.5
C6A C1A C2A 116.7(12)
C6A C1A H1AA 121.6
C2A C1A H1AA 121.6
O2A C2A C1A 122.7(11)
O2A C2A C3A 116.2(11)
C1A C2A C3A 121.1(11)
C4A C3A C2A 123.0(12)
C4A C3A O3A 122.8(11)
C2A C3A O3A 114.2(10)
C3A C4A C5A 114.9(12)
C3A C4A H4AA 122.5
C5A C4A H4AA 122.5
C6A C5A C4A 122.3(12)
C6A C5A C7A 114.0(12)
C4A C5A C7A 123.4(12)
C1A C6A C5A 121.8(12)
C1A C6A N1A 130.0(12)
C5A C6A N1A 108.1(11)
C21A C7A C5A 118.4(10)
C21A C7A C17A 102.3(9)
C5A C7A C17A 113.6(9)
C21A C7A C8A 112.7(9)
C5A C7A C8A 100.0(9)
C17A C7A C8A 110.1(9)
C18A C8A N1A 106.9(9)
C18A C8A C7A 117.2(9)
N1A C8A C7A 102.8(9)
C18A C8A H8AA 109.9
N1A C8A H8AA 109.9
C7A C8A H8AA 109.9
O4A C9A N1A 123.1(12)
O4A C9A C10A 121.7(12)
N1A C9A C10A 114.9(11)
C11A C10A C9A 116.5(11)
C11A C10A H10C 108.2
C9A C10A H10C 108.2
C11A C10A H10D 108.2
C9A C10A H10D 108.2
H10C C10A H10D 107.3
O1A C11A C10A 106.2(9)
O1A C11A C18A 115.2(9)
C10A C11A C18A 112.8(11)
O1A C11A H11B 107.4
C10A C11A H11B 107.4
C18A C11A H11B 107.4
O1A C12A C13A 112.2(10)
O1A C12A H12C 109.2
C13A C12A H12C 109.2
O1A C12A H12D 109.2
C13A C12A H12D 109.2
H12C C12A H12D 107.9
C14A C13A C12A 124.9(13)
C14A C13A H13B 117.5
C12A C13A H13B 117.5
C13A C14A C15A 123.5(13)
C13A C14A C19A 120.7(12)
C15A C14A C19A 115.8(11)
C14A C15A N2A 110.9(10)
C14A C15A H15C 109.5
N2A C15A H15C 109.5
C14A C15A H15D 109.5
N2A C15A H15D 109.5
H15C C15A H15D 108.0
N2A C16A C17A 103.9(8)
N2A C16A H16C 111.0
C17A C16A H16C 111.0
N2A C16A H16D 111.0
C17A C16A H16D 111.0
H16C C16A H16D 109.0
C16A C17A C7A 103.0(9)
C16A C17A H17C 111.2
C7A C17A H17C 111.2
C16A C17A H17D 111.2
C7A C17A H17D 111.2
H17C C17A H17D 109.1
C8A C18A C11A 104.8(9)
C8A C18A C19A 114.2(10)
C11A C18A C19A 119.5(10)
C8A C18A H18B 105.7
C11A C18A H18B 105.7
C19A C18A H18B 105.7
C14A C19A C18A 113.9(10)
C14A C19A C20A 108.4(10)
C18A C19A C20A 106.2(10)
C14A C19A H19B 109.4
C18A C19A H19B 109.4
C20A C19A H19B 109.4
C21A C20A C19A 107.3(9)
C21A C20A H20C 110.2
C19A C20A H20C 110.2
C21A C20A H20D 110.2
C19A C20A H20D 110.2
H20C C20A H20D 108.5
C7A C21A N2A 105.8(9)
C7A C21A C20A 118.1(9)
N2A C21A C20A 108.5(9)
C7A C21A H21B 108.0
N2A C21A H21B 108.0
C20A C21A H21B 108.0
O2A C22A H22D 109.5
O2A C22A H22E 109.5
H22D C22A H22E 109.5
O2A C22A H22F 109.5
H22D C22A H22F 109.5
H22E C22A H22F 109.5
O3A C23A H23D 109.5
O3A C23A H23E 109.5
H23D C23A H23E 109.5
O3A C23A H23F 109.5
H23D C23A H23F 109.5
H23E C23A H23F 109.5
C27 N3 C25 123.6(10)
C27 N3 H3 116.8
C25 N3 H3 115.1
O10 N5 O11 123.4(12)
O10 N5 C321 119.8(17)
O11 N5 C321 116.0(16)
O10 N5 C32 120.2(15)
O11 N5 C32 116.2(14)
C321 N5 C32 14.2(17)
O5 C24 O6 124.8(13)
O5 C24 C25 116.7(12)
O6 C24 C25 118.4(13)
N3 C25 C26 110.9(10)
N3 C25 C24 108.1(11)
C26 C25 C24 114.2(10)
N3 C25 H25 107.8
C26 C25 H25 107.8
C24 C25 H25 107.8
C25 C26 H26A 109.5
C25 C26 H26B 109.5
H26A C26 H26B 109.5
C25 C26 H26C 109.5
H26A C26 H26C 109.5
H26B C26 H26C 109.5
O7 C27 N3 121.6(12)
O7 C27 C28 116.2(13)
N3 C27 C28 122.1(13)
O7 C27 C281 119.3(15)
N3 C27 C281 118.7(14)
C28 C27 C281 11.0(17)
O9 N4 O8 131(3)
O9 N4 C30 112(2)
O8 N4 C30 114(2)
C29 C28 C33 120.0
C29 C28 C27 119.1(15)
C33 C28 C27 120.7(15)
C30 C29 C28 120.0
C30 C29 H29 120.0
C28 C29 H29 120.0
C31 C30 C29 120.0
C31 C30 N4 121.0(13)
C29 C30 N4 118.9(13)
C30 C31 C32 120.0
C30 C31 H31 120.0
C32 C31 H31 120.0
C33 C32 C31 120.0
C33 C32 N5 120.7(16)
C31 C32 N5 119.3(16)
C32 C33 C28 120.0
C32 C33 H33 120.0
C28 C33 H33 120.0
O812 O81 N41 63.3(11)
O812 O81 O811 116(2)
N41 O81 O811 53(2)
O912 O91 O911 137(4)
O912 O91 N41 73.1(14)
O911 O91 N41 67.3(18)
O912 O91 O811 23(2)
O911 O91 O811 117(3)
N41 O91 O811 51(2)
O912 O811 N41 67.3(17)
O912 O811 O81 113(4)
N41 O811 O81 53(2)
O912 O811 O91 17.4(17)
N41 O811 O91 51(2)
O81 O811 O91 96(3)
O91 O911 N41 67.3(18)
O91 O911 O912 18(2)
N41 O911 O912 51(2)
O81 O812 N41 63.3(11)
O91 O912 O811 139(3)
O91 O912 N41 73.1(14)
O811 O912 N41 67.4(17)
O91 O912 O911 25(3)
O811 O912 O911 118(3)
N41 O912 O911 51(2)
O912 N41 O91 34(3)
O912 N41 O911 78(4)
O91 N41 O911 45(4)
O912 N41 O81 112(4)
O91 N41 O81 133(4)
O911 N41 O81 148(5)
O912 N41 O811 45(3)
O91 N41 O811 79(5)
O911 N41 O811 124(5)
O81 N41 O811 73(4)
O912 N41 O812 148(4)
O91 N41 O812 131(4)
O911 N41 O812 102(5)
O81 N41 O812 53(2)
O811 N41 O812 126(5)
O912 N41 C301 102(3)
O91 N41 C301 108(3)
O911 N41 C301 95(4)
O81 N41 C301 111(3)
O811 N41 C301 96(4)
O812 N41 C301 109(3)
C291 C281 C331 120.0
C291 C281 C27 118.4(18)
C331 C281 C27 121.1(18)
C301 C291 C281 120.0
C301 C291 H291 120.0
C281 C291 H291 120.0
C311 C301 C291 120.0
C311 C301 N41 122.6(17)
C291 C301 N41 117.3(17)
C321 C311 C301 120.0
C321 C311 H311 120.0
C301 C311 H311 120.0
C311 C321 C331 120.0
C311 C321 N5 118.4(19)
C331 C321 N5 121.4(19)
C321 C331 C281 120.0
C321 C331 H331 120.0
C281 C331 H331 120.0
C27A N3A C25A 123.3(11)
C27A N3A H3AA 118.3
C25A N3A H3AA 118.3
O11A N5A O10A 124.9(12)
O11A N5A C32A 117.8(15)
O10A N5A C32A 117.3(16)
O11A N5A C32B 113.8(16)
O10A N5A C32B 121.3(17)
C32A N5A C32B 5(2)
O6A C24A O5A 121.8(12)
O6A C24A C25A 117.7(13)
O5A C24A C25A 120.1(11)
N3A C25A C26A 111.2(10)
N3A C25A C24A 110.7(11)
C26A C25A C24A 112.7(10)
N3A C25A H25A 107.3
C26A C25A H25A 107.3
C24A C25A H25A 107.3
C25A C26A H26D 109.5
C25A C26A H26E 109.5
H26D C26A H26E 109.5
C25A C26A H26F 109.5
H26D C26A H26F 109.5
H26E C26A H26F 109.5
O7A C27A C28B 124.5(19)
O7A C27A N3A 118.2(13)
C28B C27A N3A 117.0(17)
O7A C27A C28A 124.9(16)
C28B C27A C28A 12(2)
N3A C27A C28A 116.6(14)
O9A N4A O8A 124(2)
O9A N4A C30A 113.6(18)
O8A N4A C30A 114.6(19)
C29A C28A C33A 120.0
C29A C28A C27A 117.6(17)
C33A C28A C27A 122.1(17)
C30A C29A C28A 120.0
C30A C29A H29A 120.0
C28A C29A H29A 120.0
C31A C30A C29A 120.0
C31A C30A N4A 120.5(14)
C29A C30A N4A 119.5(14)
C30A C31A C32A 120.0
C30A C31A H31A 120.0
C32A C31A H31A 120.0
C33A C32A C31A 120.0
C33A C32A N5A 120.4(18)
C31A C32A N5A 119.3(18)
C32A C33A C28A 120.0
C32A C33A H33A 120.0
C28A C33A H33A 120.0
N4B O8B O81B 54.7(17)
N4B O81B O8B 54.7(17)
O81B N4B O8B 71(3)
O81B N4B O9B 152(5)
O8B N4B O9B 113(4)
O81B N4B C30B 112(3)
O8B N4B C30B 103(4)
O9B N4B C30B 94(3)
C27A C28B C29B 112(2)
C27A C28B C33B 128(2)
C29B C28B C33B 120.0
C30B C29B C28B 120.0
C30B C29B H29B 120.0
C28B C29B H29B 120.0
C29B C30B C31B 120.0
C29B C30B N4B 115.4(17)
C31B C30B N4B 124.5(17)
C30B C31B C32B 120.0
C30B C31B H31B 120.0
C32B C31B H31B 120.0
C33B C32B C31B 120.0
C33B C32B N5A 123(2)
C31B C32B N5A 116(2)
C32B C33B C28B 120.0
C32B C33B H33B 120.0
C28B C33B H33B 120.0
H11W O1W H12W 110.0
H21W O2W H22W 101.2
H31W O3W H32W 106.2
H41W O4W H42W 84.3
C500 O500 H500 109.5
O500 C500 H50A 109.5
O500 C500 H50B 109.5
H50A C500 H50B 109.5
O500 C500 H50C 109.5
H50A C500 H50C 109.5
H50B C500 H50C 109.5
C501 O501 H501 109.5
O501 C501 H50D 109.5
O501 C501 H50E 109.5
H50D C501 H50E 109.5
O501 C501 H50F 109.5
H50D C501 H50F 109.5
H50E C501 H50F 109.5
H51W O5W H52W 119.1
C600 O600 H600 109.5
O600 C600 H60A 109.5
O600 C600 H60B 109.5
H60A C600 H60B 109.5
O600 C600 H60C 109.5
H60A C600 H60C 109.5
H60B C600 H60C 109.5
C601 O601 H61W 109.5
O601 C601 H60D 109.5
O601 C601 H60E 109.5
H60D C601 H60E 109.5
O601 C601 H60F 109.5
H60D C601 H60F 109.5
H60E C601 H60F 109.5

loop_
_geom_bond_atom_site_label_1
_geom_bond_atom_site_label_2
_geom_bond_distance
O1 C11 1.417(14)
O1 C12 1.446(13)
O2 C2 1.373(13)
O2 C22 1.439(12)
O3 C3 1.409(14)
O3 C23 1.447(12)
O4 C9 1.214(12)
N1 C9 1.302(14)
N1 C6 1.458(15)
N1 C8 1.471(12)
N2 C15 1.516(13)
N2 C16 1.515(12)
N2 C21 1.545(12)
N2 H2A 0.9100
C1 C6 1.383(15)
C1 C2 1.397(16)
C1 H1A 0.9300
C2 C3 1.413(15)
C3 C4 1.372(14)
C4 C5 1.407(15)
C4 H4A 0.9300
C5 C6 1.376(15)
C5 C7 1.517(14)
C7 C17 1.534(12)
C7 C8 1.554(14)
C7 C21 1.565(13)
C8 C18 1.571(14)
C8 H8A 0.9800
C9 C10 1.564(15)
C10 C11 1.526(14)
C10 H10A 0.9700
C10 H10B 0.9700
C11 C18 1.543(15)
C11 H11A 0.9800
C12 C13 1.525(17)
C12 H12A 0.9700
C12 H12B 0.9700
C13 C14 1.369(16)
C13 H13A 0.9300
C14 C15 1.488(15)
C14 C19 1.490(15)
C15 H15A 0.9700
C15 H15B 0.9700
C16 C17 1.520(13)
C16 H16A 0.9700
C16 H16B 0.9700
C17 H17A 0.9700
C17 H17B 0.9700
C18 C19 1.515(14)
C18 H18A 0.9800
C19 C20 1.539(15)
C19 H19A 0.9800
C20 C21 1.490(13)
C20 H20A 0.9700
C20 H20B 0.9700
C21 H21A 0.9800
C22 H22A 0.9600
C22 H22B 0.9600
C22 H22C 0.9600
C23 H23A 0.9600
C23 H23B 0.9600
C23 H23C 0.9600
O1A C12A 1.400(13)
O1A C11A 1.433(13)
O2A C2A 1.364(12)
O2A C22A 1.439(11)
O3A C23A 1.431(11)
O3A C3A 1.435(13)
O4A C9A 1.227(12)
N1A C9A 1.363(14)
N1A C6A 1.411(14)
N1A C8A 1.500(13)
N2A C16A 1.493(12)
N2A C15A 1.520(14)
N2A C21A 1.550(12)
N2A H2AA 0.9100
C1A C6A 1.366(14)
C1A C2A 1.401(15)
C1A H1AA 0.9300
C2A C3A 1.403(14)
C3A C4A 1.357(15)
C4A C5A 1.429(16)
C4A H4AA 0.9300
C5A C6A 1.384(14)
C5A C7A 1.527(15)
C7A C21A 1.495(14)
C7A C17A 1.559(13)
C7A C8A 1.629(16)
C8A C18A 1.489(14)
C8A H8AA 0.9800
C9A C10A 1.523(16)
C10A C11A 1.485(14)
C10A H10C 0.9700
C10A H10D 0.9700
C11A C18A 1.531(15)
C11A H11B 0.9800
C12A C13A 1.526(16)
C12A H12C 0.9700
C12A H12D 0.9700
C13A C14A 1.323(15)
C13A H13B 0.9300
C14A C15A 1.451(15)
C14A C19A 1.536(15)
C15A H15C 0.9700
C15A H15D 0.9700
C16A C17A 1.540(14)
C16A H16C 0.9700
C16A H16D 0.9700
C17A H17C 0.9700
C17A H17D 0.9700
C18A C19A 1.560(14)
C18A H18B 0.9800
C19A C20A 1.566(16)
C19A H19B 0.9800
C20A C21A 1.553(13)
C20A H20C 0.9700
C20A H20D 0.9700
C21A H21B 0.9800
C22A H22D 0.9600
C22A H22E 0.9600
C22A H22F 0.9600
C23A H23D 0.9600
C23A H23E 0.9600
C23A H23F 0.9600
O5 C24 1.251(14)
O6 C24 1.261(13)
O7 C27 1.279(12)
O10 N5 1.185(13)
O11 N5 1.236(14)
N3 C27 1.332(14)
N3 C25 1.480(15)
N3 H3 0.8798
N5 C321 1.41(2)
N5 C32 1.468(17)
C24 C25 1.557(16)
C25 C26 1.548(15)
C25 H25 0.9800
C26 H26A 0.9600
C26 H26B 0.9600
C26 H26C 0.9600
C27 C28 1.486(19)
C27 C281 1.52(2)
O8 N4 1.294(13)
O9 N4 1.294(13)
N4 C30 1.55(3)
C28 C29 1.3900
C28 C33 1.3900
C29 C30 1.3900
C29 H29 0.9300
C30 C31 1.3900
C31 C32 1.3900
C31 H31 0.9300
C32 C33 1.3900
C33 H33 0.9300
O81 O812 1.16(4)
O81 N41 1.296(13)
O81 O811 1.55(8)
O91 O912 0.75(6)
O91 O911 1.00(7)
O91 N41 1.295(13)
O91 O811 1.64(8)
O811 O912 1.00(7)
O811 N41 1.296(13)
O911 N41 1.296(13)
O911 O912 1.64(8)
O812 N41 1.296(13)
O912 N41 1.295(13)
N41 C301 1.51(4)
C281 C291 1.3900
C281 C331 1.3900
C291 C301 1.3900
C291 H291 0.9300
C301 C311 1.3900
C311 C321 1.3900
C311 H311 0.9300
C321 C331 1.3900
C331 H331 0.9300
O5A C24A 1.285(14)
O6A C24A 1.282(13)
O7A C27A 1.244(14)
O10A N5A 1.238(13)
O11A N5A 1.240(13)
N3A C27A 1.373(16)
N3A C25A 1.452(14)
N3A H3AA 0.8600
N5A C32A 1.41(2)
N5A C32B 1.46(2)
C24A C25A 1.522(15)
C25A C26A 1.481(16)
C25A H25A 0.9800
C26A H26D 0.9600
C26A H26E 0.9600
C26A H26F 0.9600
C27A C28B 1.35(2)
C27A C28A 1.50(2)
O8A N4A 1.273(13)
O9A N4A 1.273(13)
N4A C30A 1.55(3)
C28A C29A 1.3900
C28A C33A 1.3900
C29A C30A 1.3900
C29A H29A 0.9300
C30A C31A 1.3900
C31A C32A 1.3900
C31A H31A 0.9300
C32A C33A 1.3900
C33A H33A 0.9300
O8B N4B 1.274(14)
O8B O81B 1.47(6)
O81B N4B 1.273(14)
O9B N4B 1.274(14)
N4B C30B 1.83(5)
C28B C29B 1.3900
C28B C33B 1.3900
C29B C30B 1.3900
C29B H29B 0.9300
C30B C31B 1.3900
C31B C32B 1.3900
C31B H31B 0.9300
C32B C33B 1.3900
C33B H33B 0.9300
O1W H11W 0.8802
O1W H12W 0.8798
O2W H21W 0.8801
O2W H22W 0.8800
O3W H31W 0.8802
O3W H32W 0.8799
O4W H41W 0.8799
O4W H42W 0.8802
O500 C500 1.51(2)
O500 H500 0.8200
C500 H50A 0.9600
C500 H50B 0.9600
C500 H50C 0.9600
O501 C501 1.51(2)
O501 H501 0.8200
C501 H50D 0.9600
C501 H50E 0.9600
C501 H50F 0.9600
O5W H51W 0.8801
O5W H52W 0.8801
O600 C600 1.51(2)
O600 H600 0.8200
C600 H60A 0.9600
C600 H60B 0.9600
C600 H60C 0.9600
O601 C601 1.51(2)
O601 H61W 0.8200
C601 H60D 0.9600
C601 H60E 0.9600
C601 H60F 0.9600

loop_
_geom_torsion_atom_site_label_1
_geom_torsion_atom_site_label_2
_geom_torsion_atom_site_label_3
_geom_torsion_atom_site_label_4
_geom_torsion
C22 O2 C2 C1 -14.0(15)
C22 O2 C2 C3 164.6(9)
C6 C1 C2 O2 178.4(9)
C6 C1 C2 C3 -0.2(16)
O2 C2 C3 C4 -177.8(9)
C1 C2 C3 C4 0.9(17)
O2 C2 C3 O3 2.9(14)
C1 C2 C3 O3 -178.4(10)
C23 O3 C3 C4 4.4(15)
C23 O3 C3 C2 -176.4(8)
C2 C3 C4 C5 0.1(16)
O3 C3 C4 C5 179.3(10)
C3 C4 C5 C6 -1.6(17)
C3 C4 C5 C7 -178.0(9)
C4 C5 C6 C1 2.4(18)
C7 C5 C6 C1 179.4(10)
C4 C5 C6 N1 178.3(9)
C7 C5 C6 N1 -4.8(13)
C2 C1 C6 C5 -1.5(17)
C2 C1 C6 N1 -176.6(10)
C9 N1 C6 C5 -165.3(10)
C8 N1 C6 C5 -5.6(13)
C9 N1 C6 C1 10.5(19)
C8 N1 C6 C1 170.2(10)
C6 C5 C7 C17 -109.0(11)
C4 C5 C7 C17 67.6(14)
C6 C5 C7 C8 12.3(11)
C4 C5 C7 C8 -171.1(11)
C6 C5 C7 C21 134.5(10)
C4 C5 C7 C21 -49.0(15)
C9 N1 C8 C7 173.5(9)
C6 N1 C8 C7 13.2(11)
C9 N1 C8 C18 49.9(13)
C6 N1 C8 C18 -110.4(10)
C5 C7 C8 N1 -14.9(10)
C17 C7 C8 N1 106.1(9)
C21 C7 C8 N1 -137.9(8)
C5 C7 C8 C18 100.8(10)
C17 C7 C8 C18 -138.3(9)
C21 C7 C8 C18 -22.2(12)
C6 N1 C9 O4 -18.5(19)
C8 N1 C9 O4 -175.6(11)
C6 N1 C9 C10 163.2(10)
C8 N1 C9 C10 6.1(14)
O4 C9 C10 C11 141.9(11)
N1 C9 C10 C11 -39.7(14)
C12 O1 C11 C10 171.7(10)
C12 O1 C11 C18 -65.2(13)
C9 C10 C11 O1 135.9(10)
C9 C10 C11 C18 11.8(15)
C11 O1 C12 C13 91.0(14)
O1 C12 C13 C14 -66.0(16)
C12 C13 C14 C15 177.0(10)
C12 C13 C14 C19 -3.4(18)
C13 C14 C15 N2 -124.7(12)
C19 C14 C15 N2 55.7(13)
C16 N2 C15 C14 74.9(12)
C21 N2 C15 C14 -47.3(12)
C15 N2 C16 C17 -140.9(9)
C21 N2 C16 C17 -18.4(11)
N2 C16 C17 C7 37.6(11)
C5 C7 C17 C16 -165.7(9)
C8 C7 C17 C16 79.9(10)
C21 C7 C17 C16 -42.3(11)
O1 C11 C18 C19 51.4(15)
C10 C11 C18 C19 169.5(10)
O1 C11 C18 C8 -76.9(11)
C10 C11 C18 C8 41.1(13)
N1 C8 C18 C19 156.8(10)
C7 C8 C18 C19 40.1(14)
N1 C8 C18 C11 -71.9(11)
C7 C8 C18 C11 171.4(9)
C13 C14 C19 C18 61.2(16)
C15 C14 C19 C18 -119.2(12)
C13 C14 C19 C20 177.6(11)
C15 C14 C19 C20 -2.8(13)
C11 C18 C19 C14 -66.8(15)
C8 C18 C19 C14 56.6(14)
C11 C18 C19 C20 175.6(10)
C8 C18 C19 C20 -61.0(12)
C14 C19 C20 C21 -55.6(12)
C18 C19 C20 C21 68.6(12)
C19 C20 C21 N2 63.0(11)
C19 C20 C21 C7 -55.9(13)
C15 N2 C21 C20 -9.0(12)
C16 N2 C21 C20 -134.0(10)
C15 N2 C21 C7 117.6(9)
C16 N2 C21 C7 -7.3(11)
C5 C7 C21 C20 -84.5(13)
C17 C7 C21 C20 153.2(10)
C8 C7 C21 C20 31.1(13)
C5 C7 C21 N2 152.2(9)
C17 C7 C21 N2 29.9(11)
C8 C7 C21 N2 -92.3(10)
C22A O2A C2A C1A -13.2(14)
C22A O2A C2A C3A 165.4(9)
C6A C1A C2A O2A 175.8(9)
C6A C1A C2A C3A -2.8(16)
O2A C2A C3A C4A -178.7(10)
C1A C2A C3A C4A 0.0(18)
O2A C2A C3A O3A 1.6(14)
C1A C2A C3A O3A -179.8(9)
C23A O3A C3A C4A 1.7(15)
C23A O3A C3A C2A -178.5(8)
C2A C3A C4A C5A 2.8(17)
O3A C3A C4A C5A -177.5(9)
C3A C4A C5A C6A -2.9(16)
C3A C4A C5A C7A -176.8(9)
C2A C1A C6A C5A 2.7(16)
C2A C1A C6A N1A -179.9(10)
C4A C5A C6A C1A 0.2(16)
C7A C5A C6A C1A 174.6(9)
C4A C5A C6A N1A -177.7(10)
C7A C5A C6A N1A -3.4(12)
C9A N1A C6A C1A 21.8(19)
C8A N1A C6A C1A 173.6(10)
C9A N1A C6A C5A -160.5(10)
C8A N1A C6A C5A -8.6(12)
C6A C5A C7A C21A 135.1(10)
C4A C5A C7A C21A -50.6(14)
C6A C5A C7A C17A -104.8(11)
C4A C5A C7A C17A 69.5(13)
C6A C5A C7A C8A 12.4(11)
C4A C5A C7A C8A -173.3(10)
C9A N1A C8A C18A 45.8(12)
C6A N1A C8A C18A -108.1(10)
C9A N1A C8A C7A 169.8(8)
C6A N1A C8A C7A 15.8(11)
C21A C7A C8A C18A -25.6(14)
C5A C7A C8A C18A 101.1(11)
C17A C7A C8A C18A -139.1(10)
C21A C7A C8A N1A -142.4(9)
C5A C7A C8A N1A -15.7(9)
C17A C7A C8A N1A 104.1(10)
C6A N1A C9A O4A -25.3(17)
C8A N1A C9A O4A -175.8(10)
C6A N1A C9A C10A 160.5(10)
C8A N1A C9A C10A 10.0(13)
O4A C9A C10A C11A 147.0(11)
N1A C9A C10A C11A -38.7(14)
C12A O1A C11A C10A 170.7(10)
C12A O1A C11A C18A -63.6(13)
C9A C10A C11A O1A 135.9(10)
C9A C10A C11A C18A 8.8(15)
C11A O1A C12A C13A 84.2(13)
O1A C12A C13A C14A -61.0(16)
C12A C13A C14A C15A 174.1(11)
C12A C13A C14A C19A -6.1(19)
C13A C14A C15A N2A -125.5(13)
C19A C14A C15A N2A 54.6(13)
C16A N2A C15A C14A 76.1(12)
C21A N2A C15A C14A -46.8(12)
C15A N2A C16A C17A -142.8(9)
C21A N2A C16A C17A -16.8(11)
N2A C16A C17A C7A 35.7(11)
C21A C7A C17A C16A -41.6(11)
C5A C7A C17A C16A -170.4(10)
C8A C7A C17A C16A 78.5(10)
N1A C8A C18A C11A -72.5(11)
C7A C8A C18A C11A 172.9(10)
N1A C8A C18A C19A 154.8(10)
C7A C8A C18A C19A 40.2(14)
O1A C11A C18A C8A -77.6(11)
C10A C11A C18A C8A 44.6(13)
O1A C11A C18A C19A 52.0(14)
C10A C11A C18A C19A 174.2(10)
C13A C14A C19A C18A 60.2(16)
C15A C14A C19A C18A -119.9(11)
C13A C14A C19A C20A 178.2(11)
C15A C14A C19A C20A -1.9(14)
C8A C18A C19A C14A 58.7(14)
C11A C18A C19A C14A -66.6(14)
C8A C18A C19A C20A -60.6(12)
C11A C18A C19A C20A 174.2(10)
C14A C19A C20A C21A -57.0(11)
C18A C19A C20A C21A 65.7(11)
C5A C7A C21A N2A 156.8(9)
C17A C7A C21A N2A 31.1(11)
C8A C7A C21A N2A -87.1(10)
C5A C7A C21A C20A -81.5(14)
C17A C7A C21A C20A 152.8(10)
C8A C7A C21A C20A 34.6(14)
C16A N2A C21A C7A -9.4(12)
C15A N2A C21A C7A 116.0(10)
C16A N2A C21A C20A -137.1(9)
C15A N2A C21A C20A -11.7(12)
C19A C20A C21A C7A -56.7(13)
C19A C20A C21A N2A 63.6(11)
C27 N3 C25 C26 73.0(14)
C27 N3 C25 C24 -52.9(14)
O5 C24 C25 N3 -41.6(13)
O6 C24 C25 N3 142.6(11)
O5 C24 C25 C26 -165.6(11)
O6 C24 C25 C26 18.6(16)
C25 N3 C27 O7 -7.7(18)
C25 N3 C27 C28 177.2(13)
C25 N3 C27 C281 165.1(15)
O7 C27 C28 C29 11(2)
N3 C27 C28 C29 -173.8(12)
C281 C27 C28 C29 -98(9)
O7 C27 C28 C33 -174.3(10)
N3 C27 C28 C33 1.1(17)
C281 C27 C28 C33 76(9)
C33 C28 C29 C30 0.0
C27 C28 C29 C30 174.9(17)
C28 C29 C30 C31 0.0
C28 C29 C30 N4 -177(2)
O9 N4 C30 C31 13(4)
O8 N4 C30 C31 177(2)
O9 N4 C30 C29 -170(2)
O8 N4 C30 C29 -6(4)
C29 C30 C31 C32 0.0
N4 C30 C31 C32 177(2)
C30 C31 C32 C33 0.0
C30 C31 C32 N5 179.1(16)
O10 N5 C32 C33 -170.8(11)
O11 N5 C32 C33 14.5(17)
C321 N5 C32 C33 -78(7)
O10 N5 C32 C31 10(2)
O11 N5 C32 C31 -164.6(13)
C321 N5 C32 C31 103(8)
C31 C32 C33 C28 0.0
N5 C32 C33 C28 -179.1(17)
C29 C28 C33 C32 0.0
C27 C28 C33 C32 -174.8(17)
O812 O81 O811 O912 24(9)
N41 O81 O811 O912 32(5)
O812 O81 O811 N41 -8(5)
O812 O81 O811 O91 20(6)
N41 O81 O811 O91 29(3)
O911 O91 O811 O912 152(17)
N41 O91 O811 O912 162(16)
O912 O91 O811 N41 -162(16)
O911 O91 O811 N41 -10(7)
O912 O91 O811 O81 168(15)
O911 O91 O811 O81 -40(8)
N41 O91 O811 O81 -30(3)
O912 O91 O911 N41 24(12)
O811 O91 O911 N41 8(6)
N41 O91 O911 O912 -24(12)
O811 O91 O911 O912 -16(9)
O811 O81 O812 N41 7(4)
O911 O91 O912 O811 -38(23)
N41 O91 O912 O811 -15(13)
O911 O91 O912 N41 -23(12)
O811 O91 O912 N41 15(13)
N41 O91 O912 O911 23(12)
O811 O91 O912 O911 38(23)
N41 O811 O912 O91 15(13)
O81 O811 O912 O91 -13(16)
O81 O811 O912 N41 -28(4)
O91 O811 O912 N41 -15(13)
N41 O811 O912 O911 -2(6)
O81 O811 O912 O911 -29(9)
O91 O811 O912 O911 -17(10)
N41 O911 O912 O91 -151(15)
O91 O911 O912 O811 153(16)
N41 O911 O912 O811 2(7)
O91 O911 O912 N41 151(15)
O811 O912 N41 O91 170(9)
O911 O912 N41 O91 -12(7)
O91 O912 N41 O911 12(7)
O811 O912 N41 O911 -178(6)
O91 O912 N41 O81 -136(6)
O811 O912 N41 O81 33(6)
O911 O912 N41 O81 -148(5)
O91 O912 N41 O811 -170(9)
O911 O912 N41 O811 178(6)
O91 O912 N41 O812 -81(10)
O811 O912 N41 O812 89(9)
O911 O912 N41 O812 -93(9)
O91 O912 N41 C301 104(6)
O811 O912 N41 C301 -86(6)
O911 O912 N41 C301 92(4)
O911 O91 N41 O912 163(10)
O811 O91 N41 O912 -7(7)
O912 O91 N41 O911 -163(10)
O811 O91 N41 O911 -171(7)
O912 O91 N41 O81 62(8)
O911 O91 N41 O81 -135(7)
O811 O91 N41 O81 54(6)
O912 O91 N41 O811 7(7)
O911 O91 N41 O811 171(7)
O912 O91 N41 O812 136(7)
O911 O91 N41 O812 -61(7)
O811 O91 N41 O812 129(6)
O912 O91 N41 C301 -85(6)
O911 O91 N41 C301 78(6)
O811 O91 N41 C301 -93(4)
O91 O911 N41 O912 -9(5)
O912 O911 N41 O91 9(5)
O91 O911 N41 O81 103(10)
O912 O911 N41 O81 113(9)
O91 O911 N41 O811 -11(8)
O912 O911 N41 O811 -2(6)
O91 O911 N41 O812 138(5)
O912 O911 N41 O812 148(4)
O91 O911 N41 C301 -111(5)
O912 O911 N41 C301 -102(3)
O812 O81 N41 O912 147(5)
O811 O81 N41 O912 -24(5)
O812 O81 N41 O91 116(6)
O811 O81 N41 O91 -56(6)
O812 O81 N41 O911 44(10)
O811 O81 N41 O911 -128(10)
O812 O81 N41 O811 172(5)
O811 O81 N41 O812 -172(5)
O812 O81 N41 C301 -99(3)
O811 O81 N41 C301 90(5)
O81 O811 N41 O912 148(6)
O91 O811 N41 O912 6(5)
O912 O811 N41 O91 -6(5)
O81 O811 N41 O91 142(4)
O912 O811 N41 O911 2(8)
O81 O811 N41 O911 150(6)
O91 O811 N41 O911 8(6)
O912 O811 N41 O81 -148(6)
O91 O811 N41 O81 -142(4)
O912 O811 N41 O812 -139(6)
O81 O811 N41 O812 8(5)
O91 O811 N41 O812 -134(6)
O912 O811 N41 C301 102(5)
O81 O811 N41 C301 -111(3)
O91 O811 N41 C301 107(3)
O81 O812 N41 O912 -71(9)
O81 O812 N41 O91 -119(6)
O81 O812 N41 O911 -158(5)
O81 O812 N41 O811 -10(6)
O81 O812 N41 C301 103(4)
O7 C27 C281 C291 28(2)
N3 C27 C281 C291 -144.7(15)
C28 C27 C281 C291 105(10)
O7 C27 C281 C331 -160.0(11)
N3 C27 C281 C331 27.0(18)
C28 C27 C281 C331 -84(9)
C331 C281 C291 C301 0.0
C27 C281 C291 C301 171.8(19)
C281 C291 C301 C311 0.0
C281 C291 C301 N41 178(3)
O912 N41 C301 C311 -33(4)
O91 N41 C301 C311 2(5)
O911 N41 C301 C311 46(5)
O81 N41 C301 C311 -153(2)
O811 N41 C301 C311 -78(4)
O812 N41 C301 C311 150(2)
O912 N41 C301 C291 150(3)
O91 N41 C301 C291 -176(4)
O911 N41 C301 C291 -131(4)
O81 N41 C301 C291 30(4)
O811 N41 C301 C291 104(4)
O812 N41 C301 C291 -27(4)
C291 C301 C311 C321 0.0
N41 C301 C311 C321 -178(3)
C301 C311 C321 C331 0.0
C301 C311 C321 N5 175.1(19)
O10 N5 C321 C311 -3(2)
O11 N5 C321 C311 167.1(14)
C32 N5 C321 C311 -98(8)
O10 N5 C321 C331 172.1(12)
O11 N5 C321 C331 -17.9(19)
C32 N5 C321 C331 77(7)
C311 C321 C331 C281 0.0
N5 C321 C331 C281 -175(2)
C291 C281 C331 C321 0.0
C27 C281 C331 C321 -172(2)
C27A N3A C25A C26A -174.4(11)
C27A N3A C25A C24A 59.5(15)
O6A C24A C25A N3A -151.1(11)
O5A C24A C25A N3A 35.7(16)
O6A C24A C25A C26A 83.7(14)
O5A C24A C25A C26A -89.6(15)
C25A N3A C27A O7A -1.6(18)
C25A N3A C27A C28B 171.3(15)
C25A N3A C27A C28A -174.8(14)
O7A C27A C28A C29A -22(2)
C28B C27A C28A C29A -114(9)
N3A C27A C28A C29A 150.9(13)
O7A C27A C28A C33A 152.0(13)
C28B C27A C28A C33A 60(9)
N3A C27A C28A C33A -35.3(17)
C33A C28A C29A C30A 0.0
C27A C28A C29A C30A 173.9(17)
C28A C29A C30A C31A 0.0
C28A C29A C30A N4A -178.9(19)
O9A N4A C30A C31A 19(3)
O8A N4A C30A C31A 170.9(17)
O9A N4A C30A C29A -161.8(17)
O8A N4A C30A C29A -10(3)
C29A C30A C31A C32A 0.0
N4A C30A C31A C32A 178.9(19)
C30A C31A C32A C33A 0.0
C30A C31A C32A N5A 173.9(19)
O11A N5A C32A C33A 9.6(18)
O10A N5A C32A C33A -172.1(10)
C32B N5A C32A C33A -33(23)
O11A N5A C32A C31A -164.3(13)
O10A N5A C32A C31A 14(2)
C32B N5A C32A C31A 154(25)
C31A C32A C33A C28A 0.0
N5A C32A C33A C28A -173.9(19)
C29A C28A C33A C32A 0.0
C27A C28A C33A C32A -173.6(17)
O8B O81B N4B O9B 103(11)
O8B O81B N4B C30B -96(4)
O81B O8B N4B O9B -150(5)
O81B O8B N4B C30B 109(3)
O7A C27A C28B C29B -12(3)
N3A C27A C28B C29B 175.6(13)
C28A C27A C28B C29B 84(9)
O7A C27A C28B C33B 170.8(13)
N3A C27A C28B C33B -2(2)
C28A C27A C28B C33B -93(9)
C27A C28B C29B C30B -177.5(19)
C33B C28B C29B C30B 0.0
C28B C29B C30B C31B 0.0
C28B C29B C30B N4B -177(3)
O81B N4B C30B C29B 17(4)
O8B N4B C30B C29B -57(4)
O9B N4B C30B C29B -172(2)
O81B N4B C30B C31B -159(3)
O8B N4B C30B C31B 127(3)
O9B N4B C30B C31B 12(4)
C29B C30B C31B C32B 0.0
N4B C30B C31B C32B 176(3)
C30B C31B C32B C33B 0.0
C30B C31B C32B N5A -173(2)
O11A N5A C32B C33B -1.5(18)
O10A N5A C32B C33B -179.6(12)
C32A N5A C32B C33B 138(24)
O11A N5A C32B C31B 171.0(14)
O10A N5A C32B C31B -7(3)
C32A N5A C32B C31B -49(23)
C31B C32B C33B C28B 0.0
N5A C32B C33B C28B 172(2)
C27A C28B C33B C32B 177(2)
C29B C28B C33B C32B 0.0
